data_7708089
loop_
_publ_author_name
'Cantero-L\'opez, Plinio'
'Santoyo-Flores, Julian'
'Carre\~no, Alexander'
'Fuentes, Juan'
'Vega, Andres'
'Ramirez-Osorio, Angelica'
'Ortiz, Alejandro'
'Illicachi, Luis alberto'
'Olea, Andres'
'S\'anchezc , Julio'
'P\'aez-Hern\'andez, Day\'an'

_publ_section_title
;
 Theoretical chemistry-handled strategy for the rational design of new
 luminescent lanthanide complexes: An approach from multireference
 SOC-NEVPT2 method
;
_journal_name_full 'Dalton Transactions'
_journal_paper_doi 10.1039/D1DT02037D
_journal_year 2021
_chemical_formula_moiety 'C41 H24 Eu F9 N2 O7'
_chemical_formula_sum 'C41 H24 Eu F9 N2 O7'
_chemical_formula_weight 979.58
_space_group_crystal_system monoclinic
_space_group_IT_number 14
_space_group_name_Hall '-P 2yn'
_space_group_name_H-M_alt 'P 1 21/n 1'
_atom_sites_solution_hydrogens geom
_audit_creation_method SHELXL-2014/7
_audit_update_record
;
2021-03-31 deposited with the CCDC.	2021-08-19 downloaded from the CCDC.
;
_cell_angle_alpha 90
_cell_angle_beta 98.825(2)
_cell_angle_gamma 90
_cell_formula_units_Z 4
_cell_length_a 12.750(2)
_cell_length_b 18.005(3)
_cell_length_c 16.951(3)
_cell_measurement_reflns_used 9937
_cell_measurement_temperature 296(2)
_cell_measurement_theta_max 19.13
_cell_measurement_theta_min 2.43
_cell_volume 3845.3(11)
_computing_cell_refinement 'Bruker SMART'
_computing_data_collection 'Bruker SMART'
_computing_data_reduction 'Bruker SAINT'
_computing_molecular_graphics 'Bruker SHELXTL'
_computing_publication_material 'Bruker SHELXTL'
_computing_structure_refinement 'SHELXL-2014/7 (Sheldrick, 2014)'
_computing_structure_solution 'Bruker SHELXTL'
_diffrn_ambient_temperature 296(2)
_diffrn_measured_fraction_theta_full 0.999
_diffrn_measured_fraction_theta_max 0.999
_diffrn_measurement_device_type 'CCD area detector'
_diffrn_measurement_method 'phi and omega scans'
_diffrn_radiation_type MoK\a
_diffrn_radiation_wavelength 0.71073
_diffrn_reflns_av_R_equivalents 0.0547
_diffrn_reflns_av_unetI/netI 0.0419
_diffrn_reflns_Laue_measured_fraction_full 0.999
_diffrn_reflns_Laue_measured_fraction_max 0.999
_diffrn_reflns_limit_h_max 15
_diffrn_reflns_limit_h_min -15
_diffrn_reflns_limit_k_max 22
_diffrn_reflns_limit_k_min -22
_diffrn_reflns_limit_l_max 20
_diffrn_reflns_limit_l_min -20
_diffrn_reflns_number 29647
_diffrn_reflns_point_group_measured_fraction_full 0.999
_diffrn_reflns_point_group_measured_fraction_max 0.999
_diffrn_reflns_theta_full 25.242
_diffrn_reflns_theta_max 26.000
_diffrn_reflns_theta_min 1.660
_diffrn_source 'sealed tube'
_exptl_absorpt_coefficient_mu 1.729
_exptl_absorpt_correction_T_max 0.7460
_exptl_absorpt_correction_T_min 0.5862
_exptl_absorpt_correction_type empirical
_exptl_absorpt_process_details 'SADABS (Bruker, 2012)'
_exptl_crystal_colour colorless
_exptl_crystal_density_diffrn 1.692
_exptl_crystal_description polyhedron
_exptl_crystal_F_000 1936
_exptl_crystal_preparation Luminescent
_exptl_crystal_size_max 0.200
_exptl_crystal_size_mid 0.160
_exptl_crystal_size_min 0.120
_refine_diff_density_max 0.375
_refine_diff_density_min -0.420
_refine_diff_density_rms 0.069
_refine_ls_extinction_method none
_refine_ls_goodness_of_fit_ref 1.014
_refine_ls_hydrogen_treatment constr
_refine_ls_matrix_type full
_refine_ls_number_parameters 596
_refine_ls_number_reflns 7554
_refine_ls_number_restraints 12
_refine_ls_restrained_S_all 1.013
_refine_ls_R_factor_all 0.0521
_refine_ls_R_factor_gt 0.0313
_refine_ls_shift/su_max 0.002
_refine_ls_shift/su_mean 0.000
_refine_ls_structure_factor_coef Fsqd
_refine_ls_weighting_details 'w=1/[\s^2^(Fo^2^)+(0.0223P)^2^+2.2678P] where P=(Fo^2^+2Fc^2^)/3'
_refine_ls_weighting_scheme calc
_refine_ls_wR_factor_gt 0.0584
_refine_ls_wR_factor_ref 0.0669
_reflns_Friedel_coverage 0.000
_reflns_number_gt 5668
_reflns_number_total 7554
_reflns_threshold_expression 'I > 2\s(I)'
_cod_data_source_file d1dt02037d2.cif
_cod_data_source_block SCD19_220_P21n
_cod_original_cell_volume 3845.2(12)
_cod_original_sg_symbol_H-M 'P 21/n'
_cod_database_code 7708089
_shelx_space_group_comment
;
The symmetry employed for this shelxl refinement is uniquely defined
by the following loop, which should always be used as a source of
symmetry information in preference to the above space-group names.
They are only intended as comments.
;

loop_
_space_group_symop_operation_xyz
'x, y, z'
'-x+1/2, y+1/2, -z+1/2'
'-x, -y, -z'
'x-1/2, -y-1/2, z-1/2'

loop_
_atom_site_label
_atom_site_type_symbol
_atom_site_fract_x
_atom_site_fract_y
_atom_site_fract_z
_atom_site_U_iso_or_equiv
_atom_site_adp_type
_atom_site_occupancy
_atom_site_site_symmetry_order
_atom_site_calc_flag
_atom_site_refinement_flags_posn
_atom_site_refinement_flags_adp
_atom_site_refinement_flags_occupancy
_atom_site_disorder_assembly
_atom_site_disorder_group
Eu1 Eu 0.67109(2) 0.22093(2) 0.86123(2) 0.03767(6) Uani 1 1 d . . . . .
O1 O 0.8493(2) 0.19118(14) 0.91703(14) 0.0497(6) Uani 1 1 d . . . . .
O2 O 0.78106(19) 0.23244(13) 0.76225(13) 0.0463(6) Uani 1 1 d . . . . .
O3 O 0.50566(19) 0.17037(14) 0.87507(13) 0.0475(6) Uani 1 1 d . . . . .
O4 O 0.6700(2) 0.18963(15) 0.99657(14) 0.0536(7) Uani 1 1 d . . . . .
O5 O 0.5806(2) 0.32203(14) 0.79360(14) 0.0534(7) Uani 1 1 d . . . . .
O6 O 0.7121(2) 0.32822(14) 0.93547(14) 0.0555(7) Uani 1 1 d . . . . .
O7 O 0.5775(2) -0.07388(15) 0.61688(16) 0.0705(9) Uani 1 1 d . . . . .
N1 N 0.5769(2) 0.17174(16) 0.71836(15) 0.0415(7) Uani 1 1 d . . . . .
N2 N 0.6922(2) 0.07544(16) 0.84488(16) 0.0427(7) Uani 1 1 d . . . . .
C1 C 1.0157(3) 0.1346(2) 0.9455(2) 0.0651(12) Uani 1 1 d D . . . .
F1A F 0.9851(12) 0.0733(6) 0.9739(8) 0.121(7) Uani 0.48 1 d D . P A 3
F2A F 1.0443(13) 0.1763(6) 1.0069(7) 0.110(5) Uani 0.48 1 d D . P A 3
F3A F 1.0996(9) 0.1218(10) 0.9139(9) 0.120(6) Uani 0.48 1 d D . P A 3
F1B F 0.9836(11) 0.1019(11) 1.0051(8) 0.158(8) Uani 0.52 1 d D . P A 4
F2B F 1.0762(12) 0.1886(6) 0.9742(9) 0.145(7) Uani 0.52 1 d D . P A 4
F3B F 1.0773(11) 0.0874(7) 0.9186(8) 0.110(5) Uani 0.52 1 d D . P A 4
C2 C 0.9247(3) 0.16737(19) 0.8854(2) 0.0442(9) Uani 1 1 d . . . . .
C3 C 0.9359(3) 0.1654(2) 0.8061(2) 0.0477(9) Uani 1 1 d . . . . .
H3 H 0.9944 0.1413 0.7913 0.057 Uiso 1 1 calc R U . . .
C4 C 0.8617(3) 0.19848(18) 0.7465(2) 0.0416(8) Uani 1 1 d . . . . .
C5 C 0.8762(3) 0.19531(19) 0.6608(2) 0.0432(9) Uani 1 1 d . . . . .
C6 C 0.9581(3) 0.1578(2) 0.6340(2) 0.0623(11) Uani 1 1 d . . . . .
H6 H 1.0077 0.1324 0.6701 0.075 Uiso 1 1 calc R U . . .
C7 C 0.9671(4) 0.1577(3) 0.5538(3) 0.0749(14) Uani 1 1 d . . . . .
H7 H 1.0227 0.1321 0.5365 0.090 Uiso 1 1 calc R U . . .
C8 C 0.8959(4) 0.1945(3) 0.4998(3) 0.0746(14) Uani 1 1 d . . . . .
H8 H 0.9032 0.1944 0.4461 0.089 Uiso 1 1 calc R U . . .
C9 C 0.8134(4) 0.2315(3) 0.5249(2) 0.0705(13) Uani 1 1 d . . . . .
H9 H 0.7640 0.2565 0.4882 0.085 Uiso 1 1 calc R U . . .
C10 C 0.8036(3) 0.2317(2) 0.6047(2) 0.0541(10) Uani 1 1 d . . . . .
H10 H 0.7470 0.2568 0.6213 0.065 Uiso 1 1 calc R U . . .
C11 C 0.3781(3) 0.0832(3) 0.8946(2) 0.0580(11) Uani 1 1 d . . . . .
F4 F 0.3010(2) 0.12500(16) 0.85667(16) 0.0859(8) Uani 1 1 d . . . . .
F5 F 0.3363(2) 0.04543(17) 0.94925(15) 0.0967(10) Uani 1 1 d . . . . .
F6 F 0.4014(2) 0.03426(16) 0.84140(17) 0.0952(9) Uani 1 1 d . . . . .
C12 C 0.4752(3) 0.12822(19) 0.9271(2) 0.0421(8) Uani 1 1 d . . . . .
C13 C 0.5176(3) 0.1210(2) 1.0059(2) 0.0475(9) Uani 1 1 d . . . . .
H13 H 0.4854 0.0893 1.0382 0.057 Uiso 1 1 calc R U . . .
C14 C 0.6093(3) 0.1606(2) 1.03926(19) 0.0450(9) Uani 1 1 d . . . . .
C15 C 0.6360(3) 0.1728(2) 1.12684(19) 0.0449(9) Uani 1 1 d . . . . .
C16 C 0.5642(3) 0.1597(2) 1.1783(2) 0.0540(10) Uani 1 1 d . . . . .
H16 H 0.4996 0.1372 1.1593 0.065 Uiso 1 1 calc R U . . .
C17 C 0.5874(4) 0.1798(2) 1.2578(2) 0.0642(12) Uani 1 1 d . . . . .
H17 H 0.5379 0.1716 1.2919 0.077 Uiso 1 1 calc R U . . .
C18 C 0.6827(4) 0.2114(2) 1.2862(2) 0.0704(13) Uani 1 1 d . . . . .
H18 H 0.6980 0.2249 1.3397 0.084 Uiso 1 1 calc R U . . .
C19 C 0.7565(4) 0.2234(3) 1.2365(2) 0.0759(14) Uani 1 1 d . . . . .
H19 H 0.8216 0.2448 1.2562 0.091 Uiso 1 1 calc R U . . .
C20 C 0.7333(4) 0.2037(2) 1.1571(2) 0.0605(11) Uani 1 1 d . . . . .
H20 H 0.7836 0.2112 1.1236 0.073 Uiso 1 1 calc R U . . .
C21 C 0.5007(3) 0.43249(18) 0.7429(2) 0.0666(12) Uani 1 1 d D . . . .
F8A F 0.4047(4) 0.4299(6) 0.7579(5) 0.163(3) Uani 0.78 1 d D . P B 1
F7A F 0.4985(8) 0.4040(4) 0.6729(2) 0.121(2) Uani 0.78 1 d D . P B 1
F9A F 0.5280(9) 0.5009(2) 0.7367(5) 0.170(4) Uani 0.78 1 d D . P B 1
F7B F 0.5467(10) 0.4620(16) 0.6880(12) 0.104(7) Uani 0.22 1 d D . P B 2
F9B F 0.4567(13) 0.4894(7) 0.7704(8) 0.064(4) Uani 0.22 1 d D . P B 2
F8B F 0.4216(17) 0.3948(9) 0.7070(16) 0.113(9) Uani 0.22 1 d D . P B 2
C22 C 0.5744(3) 0.3904(2) 0.8073(2) 0.0483(9) Uani 1 1 d . . . . .
C23 C 0.6229(3) 0.4295(2) 0.8716(2) 0.0535(10) Uani 1 1 d . . . . .
H23 H 0.6123 0.4806 0.8731 0.064 Uiso 1 1 calc R U . . .
C24 C 0.6884(3) 0.3955(2) 0.9355(2) 0.0473(9) Uani 1 1 d . . . . .
C25 C 0.7270(3) 0.4377(2) 1.0100(2) 0.0474(9) Uani 1 1 d . . . . .
C26 C 0.7420(3) 0.3993(2) 1.0816(2) 0.0602(11) Uani 1 1 d . . . . .
H26 H 0.7310 0.3482 1.0816 0.072 Uiso 1 1 calc R U . . .
C27 C 0.7726(4) 0.4356(3) 1.1522(3) 0.0730(13) Uani 1 1 d . . . . .
H27 H 0.7792 0.4096 1.2001 0.088 Uiso 1 1 calc R U . . .
C28 C 0.7937(4) 0.5100(3) 1.1524(3) 0.0782(14) Uani 1 1 d . . . . .
H28 H 0.8158 0.5345 1.2004 0.094 Uiso 1 1 calc R U . . .
C29 C 0.7821(4) 0.5482(3) 1.0822(3) 0.0831(15) Uani 1 1 d . . . . .
H29 H 0.7982 0.5986 1.0825 0.100 Uiso 1 1 calc R U . . .
C30 C 0.7467(4) 0.5131(2) 1.0107(3) 0.0662(12) Uani 1 1 d . . . . .
H30 H 0.7362 0.5400 0.9633 0.079 Uiso 1 1 calc R U . . .
C31 C 0.5243(3) 0.2053(2) 0.6526(2) 0.0517(10) Uani 1 1 d . . . . .
H31 H 0.5104 0.2559 0.6551 0.062 Uiso 1 1 calc R U . . .
C32 C 0.4904(3) 0.1685(2) 0.5824(2) 0.0606(11) Uani 1 1 d . . . . .
H32 H 0.4547 0.1945 0.5390 0.073 Uiso 1 1 calc R U . . .
C33 C 0.5088(3) 0.0935(2) 0.5755(2) 0.0588(11) Uani 1 1 d . . . . .
H33 H 0.4865 0.0679 0.5282 0.071 Uiso 1 1 calc R U . . .
C34 C 0.5616(3) 0.0582(2) 0.6417(2) 0.0452(9) Uani 1 1 d . . . . .
C35 C 0.5941(3) -0.0209(2) 0.6602(2) 0.0508(10) Uani 1 1 d . . . . .
C36 C 0.6497(3) -0.0201(2) 0.7448(2) 0.0425(9) Uani 1 1 d . . . . .
C37 C 0.6983(3) -0.0737(2) 0.7945(2) 0.0517(10) Uani 1 1 d . . . . .
H37 H 0.7014 -0.1228 0.7780 0.062 Uiso 1 1 calc R U . . .
C38 C 0.7424(3) -0.0518(2) 0.8704(2) 0.0582(11) Uani 1 1 d . . . . .
H38 H 0.7747 -0.0868 0.9065 0.070 Uiso 1 1 calc R U . . .
C39 C 0.7389(3) 0.0217(2) 0.8930(2) 0.0523(10) Uani 1 1 d . . . . .
H39 H 0.7705 0.0348 0.9443 0.063 Uiso 1 1 calc R U . . .
C40 C 0.6489(3) 0.05171(19) 0.77271(19) 0.0383(8) Uani 1 1 d . . . . .
C41 C 0.5933(3) 0.10002(19) 0.70995(19) 0.0381(8) Uani 1 1 d . . . . .

loop_
_atom_site_aniso_label
_atom_site_aniso_U_11
_atom_site_aniso_U_22
_atom_site_aniso_U_33
_atom_site_aniso_U_23
_atom_site_aniso_U_13
_atom_site_aniso_U_12
Eu1 0.04857(11) 0.03697(10) 0.02722(9) -0.00299(8) 0.00504(7) 0.00015(9)
O1 0.0474(16) 0.0614(17) 0.0393(14) -0.0033(12) 0.0030(12) 0.0037(13)
O2 0.0500(15) 0.0512(16) 0.0396(14) 0.0059(11) 0.0129(11) 0.0069(12)
O3 0.0498(15) 0.0600(17) 0.0327(13) 0.0084(12) 0.0065(11) -0.0011(13)
O4 0.0561(17) 0.0740(18) 0.0308(13) 0.0005(12) 0.0067(12) -0.0097(14)
O5 0.0700(18) 0.0433(16) 0.0427(15) -0.0062(12) -0.0050(13) 0.0063(13)
O6 0.0719(19) 0.0421(16) 0.0471(15) -0.0095(12) -0.0076(13) 0.0032(14)
O7 0.101(2) 0.0526(18) 0.0531(17) -0.0209(14) -0.0021(16) -0.0007(16)
N1 0.0496(18) 0.0438(18) 0.0305(15) -0.0009(13) 0.0041(13) -0.0047(14)
N2 0.0520(19) 0.0424(17) 0.0324(16) -0.0023(13) 0.0025(14) -0.0008(14)
C1 0.057(3) 0.080(4) 0.054(3) -0.001(3) -0.004(2) 0.008(3)
F1A 0.120(11) 0.078(5) 0.143(12) 0.065(6) -0.054(10) -0.019(5)
F2A 0.122(11) 0.117(9) 0.069(6) -0.034(6) -0.050(6) 0.052(7)
F3A 0.055(5) 0.208(15) 0.097(8) 0.055(11) 0.017(5) 0.061(8)
F1B 0.086(8) 0.31(2) 0.081(7) 0.096(10) 0.010(6) 0.036(12)
F2B 0.107(9) 0.147(9) 0.149(11) -0.019(9) -0.078(9) -0.023(6)
F3B 0.135(11) 0.106(7) 0.081(7) 0.004(6) -0.007(6) 0.071(7)
C2 0.047(2) 0.037(2) 0.046(2) 0.0002(17) -0.0016(18) -0.0021(17)
C3 0.048(2) 0.051(2) 0.045(2) -0.0024(18) 0.0068(17) 0.0068(18)
C4 0.047(2) 0.0342(19) 0.044(2) -0.0044(15) 0.0107(17) -0.0076(16)
C5 0.047(2) 0.041(2) 0.043(2) -0.0033(16) 0.0119(17) -0.0091(17)
C6 0.058(3) 0.077(3) 0.054(3) 0.002(2) 0.016(2) 0.008(2)
C7 0.068(3) 0.104(4) 0.059(3) -0.011(3) 0.028(2) 0.004(3)
C8 0.083(4) 0.101(4) 0.044(3) -0.008(2) 0.023(3) -0.017(3)
C9 0.084(3) 0.083(3) 0.044(2) 0.003(2) 0.008(2) -0.004(3)
C10 0.056(2) 0.061(3) 0.047(2) -0.002(2) 0.0117(19) 0.003(2)
C11 0.057(3) 0.072(3) 0.043(2) 0.009(2) 0.003(2) -0.011(2)
F4 0.0593(16) 0.106(2) 0.0850(19) 0.0238(16) -0.0122(14) -0.0039(15)
F5 0.097(2) 0.126(2) 0.0624(17) 0.0282(16) -0.0025(15) -0.0544(18)
F6 0.109(2) 0.090(2) 0.083(2) -0.0314(17) 0.0020(17) -0.0180(17)
C12 0.049(2) 0.040(2) 0.038(2) 0.0013(16) 0.0095(17) 0.0033(17)
C13 0.056(2) 0.051(2) 0.034(2) 0.0061(17) 0.0051(17) -0.0048(19)
C14 0.054(2) 0.052(2) 0.0277(18) 0.0060(16) 0.0030(17) 0.0096(19)
C15 0.064(3) 0.042(2) 0.0266(18) 0.0050(15) 0.0015(17) 0.0080(19)
C16 0.069(3) 0.055(2) 0.038(2) 0.0059(18) 0.0085(19) 0.008(2)
C17 0.101(4) 0.057(3) 0.037(2) 0.007(2) 0.018(2) 0.017(3)
C18 0.117(4) 0.058(3) 0.031(2) 0.001(2) -0.002(2) 0.008(3)
C19 0.098(4) 0.077(3) 0.045(2) -0.003(2) -0.015(2) -0.012(3)
C20 0.073(3) 0.068(3) 0.039(2) 0.0058(19) 0.002(2) -0.005(2)
C21 0.086(4) 0.049(3) 0.059(3) -0.001(2) -0.005(3) 0.010(3)
F8A 0.081(4) 0.263(11) 0.140(6) 0.057(6) -0.001(4) 0.060(5)
F7A 0.210(8) 0.089(4) 0.049(3) 0.002(3) -0.025(3) 0.038(4)
F9A 0.287(11) 0.054(3) 0.127(6) 0.031(3) -0.106(6) -0.028(5)
F7B 0.067(10) 0.17(2) 0.074(13) 0.074(13) 0.018(9) 0.030(13)
F9B 0.064(10) 0.059(9) 0.068(9) 0.004(7) 0.006(7) 0.034(7)
F8B 0.113(17) 0.068(11) 0.126(19) 0.047(12) -0.083(13) -0.059(12)
C22 0.060(3) 0.042(2) 0.044(2) -0.0012(18) 0.0089(18) -0.0002(19)
C23 0.073(3) 0.037(2) 0.049(2) -0.0008(18) 0.002(2) 0.001(2)
C24 0.049(2) 0.043(2) 0.050(2) -0.0050(18) 0.0081(18) -0.0048(18)
C25 0.055(2) 0.041(2) 0.044(2) -0.0082(17) 0.0016(18) -0.0008(18)
C26 0.070(3) 0.052(3) 0.055(3) -0.007(2) -0.001(2) -0.008(2)
C27 0.094(4) 0.074(3) 0.046(3) -0.006(2) -0.003(2) -0.008(3)
C28 0.104(4) 0.066(3) 0.056(3) -0.023(2) -0.012(3) 0.002(3)
C29 0.115(4) 0.048(3) 0.077(3) -0.023(3) -0.013(3) 0.002(3)
C30 0.093(3) 0.043(2) 0.058(3) -0.008(2) -0.004(2) -0.002(2)
C31 0.062(3) 0.046(2) 0.044(2) 0.0024(17) -0.0015(19) 0.0007(19)
C32 0.073(3) 0.063(3) 0.040(2) 0.006(2) -0.009(2) -0.005(2)
C33 0.071(3) 0.067(3) 0.035(2) -0.0041(19) -0.0052(19) -0.011(2)
C34 0.052(2) 0.048(2) 0.0345(19) -0.0060(17) 0.0055(17) -0.0040(18)
C35 0.057(3) 0.057(3) 0.039(2) -0.0132(19) 0.0080(18) -0.004(2)
C36 0.047(2) 0.044(2) 0.0368(19) -0.0045(16) 0.0076(16) -0.0016(17)
C37 0.058(3) 0.040(2) 0.057(2) -0.0040(19) 0.008(2) 0.0049(19)
C38 0.069(3) 0.049(3) 0.054(3) 0.011(2) 0.003(2) 0.007(2)
C39 0.064(3) 0.052(2) 0.039(2) 0.0044(18) 0.0012(19) -0.002(2)
C40 0.043(2) 0.040(2) 0.0328(18) -0.0041(15) 0.0093(15) -0.0029(16)
C41 0.042(2) 0.045(2) 0.0285(17) -0.0015(15) 0.0069(15) -0.0054(16)

loop_
_atom_type_symbol
_atom_type_description
_atom_type_scat_dispersion_real
_atom_type_scat_dispersion_imag
_atom_type_scat_source
C C 0.0033 0.0016 'International Tables Vol C Tables 4.2.6.8 and 6.1.1.4'
H H 0.0000 0.0000 'International Tables Vol C Tables 4.2.6.8 and 6.1.1.4'
N N 0.0061 0.0033 'International Tables Vol C Tables 4.2.6.8 and 6.1.1.4'
O O 0.0106 0.0060 'International Tables Vol C Tables 4.2.6.8 and 6.1.1.4'
F F 0.0171 0.0103 'International Tables Vol C Tables 4.2.6.8 and 6.1.1.4'
Eu Eu -0.1578 3.6682 'International Tables Vol C Tables 4.2.6.8 and 6.1.1.4'

loop_
_geom_angle_atom_site_label_1
_geom_angle_atom_site_label_2
_geom_angle_atom_site_label_3
_geom_angle
_geom_angle_site_symmetry_1
_geom_angle_site_symmetry_3
_geom_angle_publ_flag
O6 Eu1 O3 113.64(9) . . ?
O6 Eu1 O2 101.75(9) . . ?
O3 Eu1 O2 138.54(8) . . ?
O6 Eu1 O5 70.96(9) . . ?
O3 Eu1 O5 88.14(9) . . ?
O2 Eu1 O5 83.46(9) . . ?
O6 Eu1 O4 72.94(9) . . ?
O3 Eu1 O4 70.77(8) . . ?
O2 Eu1 O4 143.61(9) . . ?
O5 Eu1 O4 125.50(9) . . ?
O6 Eu1 O1 81.37(9) . . ?
O3 Eu1 O1 133.72(8) . . ?
O2 Eu1 O1 70.55(8) . . ?
O5 Eu1 O1 137.07(9) . . ?
O4 Eu1 O1 73.07(9) . . ?
O6 Eu1 N2 149.39(9) . . ?
O3 Eu1 N2 74.56(9) . . ?
O2 Eu1 N2 86.07(8) . . ?
O5 Eu1 N2 139.64(8) . . ?
O4 Eu1 N2 83.21(9) . . ?
O1 Eu1 N2 73.38(9) . . ?
O6 Eu1 N1 142.80(9) . . ?
O3 Eu1 N1 71.14(8) . . ?
O2 Eu1 N1 67.61(8) . . ?
O5 Eu1 N1 72.41(9) . . ?
O4 Eu1 N1 136.77(9) . . ?
O1 Eu1 N1 123.45(9) . . ?
N2 Eu1 N1 67.55(9) . . ?
C2 O1 Eu1 131.1(2) . . ?
C4 O2 Eu1 134.7(2) . . ?
C12 O3 Eu1 132.7(2) . . ?
C14 O4 Eu1 139.1(2) . . ?
C22 O5 Eu1 134.9(2) . . ?
C24 O6 Eu1 140.6(2) . . ?
C41 N1 C31 114.5(3) . . ?
C41 N1 Eu1 111.4(2) . . ?
C31 N1 Eu1 133.9(2) . . ?
C40 N2 C39 114.1(3) . . ?
C40 N2 Eu1 112.2(2) . . ?
C39 N2 Eu1 133.6(2) . . ?
F1B C1 F3B 105.0(10) . . ?
F3A C1 F2A 106.8(11) . . ?
F1B C1 F2B 107.0(9) . . ?
F3B C1 F2B 105.6(11) . . ?
F3A C1 F1A 108.6(10) . . ?
F2A C1 F1A 105.2(9) . . ?
F1B C1 C2 113.4(7) . . ?
F3B C1 C2 117.2(8) . . ?
F3A C1 C2 112.5(7) . . ?
F2A C1 C2 113.8(7) . . ?
F2B C1 C2 107.9(7) . . ?
F1A C1 C2 109.5(7) . . ?
O1 C2 C3 129.2(3) . . ?
O1 C2 C1 113.6(3) . . ?
C3 C2 C1 117.2(3) . . ?
C2 C3 C4 122.2(3) . . ?
C2 C3 H3 118.9 . . ?
C4 C3 H3 118.9 . . ?
O2 C4 C3 122.3(3) . . ?
O2 C4 C5 116.8(3) . . ?
C3 C4 C5 120.8(3) . . ?
C6 C5 C10 117.8(4) . . ?
C6 C5 C4 123.5(4) . . ?
C10 C5 C4 118.7(3) . . ?
C5 C6 C7 120.4(4) . . ?
C5 C6 H6 119.8 . . ?
C7 C6 H6 119.8 . . ?
C8 C7 C6 120.9(4) . . ?
C8 C7 H7 119.5 . . ?
C6 C7 H7 119.5 . . ?
C7 C8 C9 119.7(4) . . ?
C7 C8 H8 120.1 . . ?
C9 C8 H8 120.1 . . ?
C8 C9 C10 119.7(4) . . ?
C8 C9 H9 120.1 . . ?
C10 C9 H9 120.1 . . ?
C9 C10 C5 121.4(4) . . ?
C9 C10 H10 119.3 . . ?
C5 C10 H10 119.3 . . ?
F4 C11 F6 106.0(3) . . ?
F4 C11 F5 106.5(4) . . ?
F6 C11 F5 106.8(4) . . ?
F4 C11 C12 112.3(4) . . ?
F6 C11 C12 110.3(3) . . ?
F5 C11 C12 114.5(3) . . ?
O3 C12 C13 128.2(3) . . ?
O3 C12 C11 112.8(3) . . ?
C13 C12 C11 119.0(3) . . ?
C12 C13 C14 121.5(3) . . ?
C12 C13 H13 119.2 . . ?
C14 C13 H13 119.2 . . ?
O4 C14 C13 121.8(3) . . ?
O4 C14 C15 116.6(3) . . ?
C13 C14 C15 121.6(3) . . ?
C16 C15 C20 118.6(3) . . ?
C16 C15 C14 122.2(4) . . ?
C20 C15 C14 119.0(3) . . ?
C15 C16 C17 120.6(4) . . ?
C15 C16 H16 119.7 . . ?
C17 C16 H16 119.7 . . ?
C18 C17 C16 120.0(4) . . ?
C18 C17 H17 120.0 . . ?
C16 C17 H17 120.0 . . ?
C17 C18 C19 120.4(4) . . ?
C17 C18 H18 119.8 . . ?
C19 C18 H18 119.8 . . ?
C18 C19 C20 119.6(4) . . ?
C18 C19 H19 120.2 . . ?
C20 C19 H19 120.2 . . ?
C19 C20 C15 120.8(4) . . ?
C19 C20 H20 119.6 . . ?
C15 C20 H20 119.6 . . ?
F9A C21 F8A 109.0(6) . . ?
F7B C21 F8B 106.7(13) . . ?
F9A C21 F7A 106.0(5) . . ?
F8A C21 F7A 106.3(5) . . ?
F7B C21 F9B 101.8(12) . . ?
F8B C21 F9B 103.7(14) . . ?
F9A C21 C22 112.8(4) . . ?
F8A C21 C22 109.8(4) . . ?
F7B C21 C22 115.0(7) . . ?
F8B C21 C22 115.3(7) . . ?
F7A C21 C22 112.6(4) . . ?
F9B C21 C22 112.9(7) . . ?
O5 C22 C23 128.3(4) . . ?
O5 C22 C21 113.7(3) . . ?
C23 C22 C21 118.0(3) . . ?
C22 C23 C24 122.3(4) . . ?
C22 C23 H23 118.9 . . ?
C24 C23 H23 118.9 . . ?
O6 C24 C23 122.6(3) . . ?
O6 C24 C25 116.5(3) . . ?
C23 C24 C25 120.7(3) . . ?
C30 C25 C26 119.0(4) . . ?
C30 C25 C24 122.9(4) . . ?
C26 C25 C24 118.1(3) . . ?
C27 C26 C25 120.7(4) . . ?
C27 C26 H26 119.6 . . ?
C25 C26 H26 119.6 . . ?
C26 C27 C28 120.1(4) . . ?
C26 C27 H27 120.0 . . ?
C28 C27 H27 120.0 . . ?
C29 C28 C27 119.8(4) . . ?
C29 C28 H28 120.1 . . ?
C27 C28 H28 120.1 . . ?
C28 C29 C30 120.8(4) . . ?
C28 C29 H29 119.6 . . ?
C30 C29 H29 119.6 . . ?
C29 C30 C25 119.5(4) . . ?
C29 C30 H30 120.3 . . ?
C25 C30 H30 120.3 . . ?
N1 C31 C32 123.4(4) . . ?
N1 C31 H31 118.3 . . ?
C32 C31 H31 118.3 . . ?
C31 C32 C33 120.7(4) . . ?
C31 C32 H32 119.6 . . ?
C33 C32 H32 119.6 . . ?
C34 C33 C32 116.9(3) . . ?
C34 C33 H33 121.5 . . ?
C32 C33 H33 121.5 . . ?
C33 C34 C41 118.3(3) . . ?
C33 C34 C35 133.9(3) . . ?
C41 C34 C35 107.8(3) . . ?
O7 C35 C36 127.2(4) . . ?
O7 C35 C34 127.4(4) . . ?
C36 C35 C34 105.4(3) . . ?
C37 C36 C40 118.6(3) . . ?
C37 C36 C35 133.4(3) . . ?
C40 C36 C35 108.1(3) . . ?
C36 C37 C38 117.0(4) . . ?
C36 C37 H37 121.5 . . ?
C38 C37 H37 121.5 . . ?
C39 C38 C37 120.5(4) . . ?
C39 C38 H38 119.7 . . ?
C37 C38 H38 119.7 . . ?
N2 C39 C38 123.5(4) . . ?
N2 C39 H39 118.3 . . ?
C38 C39 H39 118.3 . . ?
N2 C40 C36 126.3(3) . . ?
N2 C40 C41 124.1(3) . . ?
C36 C40 C41 109.6(3) . . ?
N1 C41 C34 126.2(3) . . ?
N1 C41 C40 124.6(3) . . ?
C34 C41 C40 109.2(3) . . ?

loop_
_geom_bond_atom_site_label_1
_geom_bond_atom_site_label_2
_geom_bond_distance
_geom_bond_site_symmetry_2
_geom_bond_publ_flag
Eu1 O6 2.321(2) . y
Eu1 O3 2.342(2) . y
Eu1 O2 2.355(2) . y
Eu1 O5 2.357(2) . y
Eu1 O4 2.364(2) . y
Eu1 O1 2.385(2) . y
Eu1 N2 2.652(3) . y
Eu1 N1 2.683(3) . y
O1 C2 1.246(4) . ?
O2 C4 1.260(4) . ?
O3 C12 1.269(4) . ?
O4 C14 1.252(4) . ?
O5 C22 1.258(4) . ?
O6 C24 1.248(4) . ?
O7 C35 1.202(4) . ?
N1 C41 1.319(4) . ?
N1 C31 1.351(4) . ?
N2 C40 1.333(4) . ?
N2 C39 1.344(4) . ?
C1 F1B 1.289(2) . ?
C1 F3B 1.289(2) . ?
C1 F3A 1.289(2) . ?
C1 F2A 1.289(2) . ?
C1 F2B 1.289(2) . ?
C1 F1A 1.289(2) . ?
C1 C2 1.539(5) . ?
C2 C3 1.375(5) . ?
C3 C4 1.406(5) . ?
C3 H3 0.9300 . ?
C4 C5 1.494(5) . ?
C5 C6 1.379(5) . ?
C5 C10 1.385(5) . ?
C6 C7 1.382(5) . ?
C6 H6 0.9300 . ?
C7 C8 1.358(6) . ?
C7 H7 0.9300 . ?
C8 C9 1.367(6) . ?
C8 H8 0.9300 . ?
C9 C10 1.378(5) . ?
C9 H9 0.9300 . ?
C10 H10 0.9300 . ?
C11 F4 1.323(5) . ?
C11 F6 1.327(5) . ?
C11 F5 1.326(4) . ?
C11 C12 1.511(5) . ?
C12 C13 1.368(5) . ?
C13 C14 1.411(5) . ?
C13 H13 0.9300 . ?
C14 C15 1.488(4) . ?
C15 C16 1.378(5) . ?
C15 C20 1.383(5) . ?
C16 C17 1.383(5) . ?
C16 H16 0.9300 . ?
C17 C18 1.362(6) . ?
C17 H17 0.9300 . ?
C18 C19 1.373(6) . ?
C18 H18 0.9300 . ?
C19 C20 1.379(5) . ?
C19 H19 0.9300 . ?
C20 H20 0.9300 . ?
C21 F9A 1.289(2) . ?
C21 F8A 1.289(2) . ?
C21 F7B 1.289(2) . ?
C21 F8B 1.289(2) . ?
C21 F7A 1.289(2) . ?
C21 F9B 1.289(2) . ?
C21 C22 1.528(5) . ?
C22 C23 1.363(5) . ?
C23 C24 1.403(5) . ?
C23 H23 0.9300 . ?
C24 C25 1.492(5) . ?
C25 C30 1.380(5) . ?
C25 C26 1.383(5) . ?
C26 C27 1.367(5) . ?
C26 H26 0.9300 . ?
C27 C28 1.366(6) . ?
C27 H27 0.9300 . ?
C28 C29 1.363(6) . ?
C28 H28 0.9300 . ?
C29 C30 1.381(5) . ?
C29 H29 0.9300 . ?
C30 H30 0.9300 . ?
C31 C32 1.373(5) . ?
C31 H31 0.9300 . ?
C32 C33 1.379(5) . ?
C32 H32 0.9300 . ?
C33 C34 1.373(5) . ?
C33 H33 0.9300 . ?
C34 C41 1.387(4) . ?
C34 C35 1.503(5) . ?
C35 C36 1.500(5) . ?
C36 C37 1.365(5) . ?
C36 C40 1.378(5) . ?
C37 C38 1.379(5) . ?
C37 H37 0.9300 . ?
C38 C39 1.381(5) . ?
C38 H38 0.9300 . ?
C39 H39 0.9300 . ?
C40 C41 1.470(5) . ?

loop_
_geom_torsion_atom_site_label_1
_geom_torsion_atom_site_label_2
_geom_torsion_atom_site_label_3
_geom_torsion_atom_site_label_4
_geom_torsion
_geom_torsion_site_symmetry_1
_geom_torsion_site_symmetry_2
_geom_torsion_site_symmetry_3
_geom_torsion_site_symmetry_4
_geom_torsion_publ_flag
Eu1 O1 C2 C3 15.4(6) . . . . ?
Eu1 O1 C2 C1 -163.3(2) . . . . ?
F1B C1 C2 O1 34.2(12) . . . . ?
F3B C1 C2 O1 156.8(9) . . . . ?
F3A C1 C2 O1 -169.1(10) . . . . ?
F2A C1 C2 O1 -47.5(11) . . . . ?
F2B C1 C2 O1 -84.2(10) . . . . ?
F1A C1 C2 O1 69.9(9) . . . . ?
F1B C1 C2 C3 -144.7(11) . . . . ?
F3B C1 C2 C3 -22.0(9) . . . . ?
F3A C1 C2 C3 12.0(11) . . . . ?
F2A C1 C2 C3 133.6(10) . . . . ?
F2B C1 C2 C3 97.0(10) . . . . ?
F1A C1 C2 C3 -109.0(9) . . . . ?
O1 C2 C3 C4 6.2(6) . . . . ?
C1 C2 C3 C4 -175.2(3) . . . . ?
Eu1 O2 C4 C3 -30.8(5) . . . . ?
Eu1 O2 C4 C5 149.8(2) . . . . ?
C2 C3 C4 O2 0.6(6) . . . . ?
C2 C3 C4 C5 180.0(3) . . . . ?
O2 C4 C5 C6 -177.4(4) . . . . ?
C3 C4 C5 C6 3.1(5) . . . . ?
O2 C4 C5 C10 2.4(5) . . . . ?
C3 C4 C5 C10 -177.0(3) . . . . ?
C10 C5 C6 C7 0.7(6) . . . . ?
C4 C5 C6 C7 -179.5(4) . . . . ?
C5 C6 C7 C8 0.1(7) . . . . ?
C6 C7 C8 C9 -0.7(8) . . . . ?
C7 C8 C9 C10 0.5(7) . . . . ?
C8 C9 C10 C5 0.4(7) . . . . ?
C6 C5 C10 C9 -0.9(6) . . . . ?
C4 C5 C10 C9 179.2(4) . . . . ?
Eu1 O3 C12 C13 27.5(6) . . . . ?
Eu1 O3 C12 C11 -154.0(3) . . . . ?
F4 C11 C12 O3 -50.7(5) . . . . ?
F6 C11 C12 O3 67.3(4) . . . . ?
F5 C11 C12 O3 -172.2(4) . . . . ?
F4 C11 C12 C13 127.9(4) . . . . ?
F6 C11 C12 C13 -114.1(4) . . . . ?
F5 C11 C12 C13 6.4(6) . . . . ?
O3 C12 C13 C14 -2.7(6) . . . . ?
C11 C12 C13 C14 178.9(4) . . . . ?
Eu1 O4 C14 C13 14.2(6) . . . . ?
Eu1 O4 C14 C15 -163.2(2) . . . . ?
C12 C13 C14 O4 -17.3(6) . . . . ?
C12 C13 C14 C15 159.9(3) . . . . ?
O4 C14 C15 C16 164.2(4) . . . . ?
C13 C14 C15 C16 -13.1(5) . . . . ?
O4 C14 C15 C20 -10.7(5) . . . . ?
C13 C14 C15 C20 171.9(4) . . . . ?
C20 C15 C16 C17 2.5(6) . . . . ?
C14 C15 C16 C17 -172.5(3) . . . . ?
C15 C16 C17 C18 -1.3(6) . . . . ?
C16 C17 C18 C19 -0.2(7) . . . . ?
C17 C18 C19 C20 0.4(7) . . . . ?
C18 C19 C20 C15 0.9(7) . . . . ?
C16 C15 C20 C19 -2.3(6) . . . . ?
C14 C15 C20 C19 172.8(4) . . . . ?
Eu1 O5 C22 C23 -0.1(7) . . . . ?
Eu1 O5 C22 C21 -178.9(2) . . . . ?
F9A C21 C22 O5 -151.2(7) . . . . ?
F8A C21 C22 O5 86.9(7) . . . . ?
F7B C21 C22 O5 -93.6(18) . . . . ?
F8B C21 C22 O5 31.2(19) . . . . ?
F7A C21 C22 O5 -31.3(7) . . . . ?
F9B C21 C22 O5 150.1(10) . . . . ?
F9A C21 C22 C23 29.8(8) . . . . ?
F8A C21 C22 C23 -92.1(7) . . . . ?
F7B C21 C22 C23 87.4(18) . . . . ?
F8B C21 C22 C23 -147.8(19) . . . . ?
F7A C21 C22 C23 149.7(7) . . . . ?
F9B C21 C22 C23 -28.9(11) . . . . ?
O5 C22 C23 C24 -1.6(7) . . . . ?
C21 C22 C23 C24 177.2(4) . . . . ?
Eu1 O6 C24 C23 -7.4(7) . . . . ?
Eu1 O6 C24 C25 168.4(3) . . . . ?
C22 C23 C24 O6 4.9(6) . . . . ?
C22 C23 C24 C25 -170.8(4) . . . . ?
O6 C24 C25 C30 152.8(4) . . . . ?
C23 C24 C25 C30 -31.4(6) . . . . ?
O6 C24 C25 C26 -28.3(5) . . . . ?
C23 C24 C25 C26 147.6(4) . . . . ?
C30 C25 C26 C27 2.0(7) . . . . ?
C24 C25 C26 C27 -177.1(4) . . . . ?
C25 C26 C27 C28 -3.0(7) . . . . ?
C26 C27 C28 C29 1.2(8) . . . . ?
C27 C28 C29 C30 1.6(8) . . . . ?
C28 C29 C30 C25 -2.7(8) . . . . ?
C26 C25 C30 C29 0.9(7) . . . . ?
C24 C25 C30 C29 179.8(4) . . . . ?
C41 N1 C31 C32 -0.1(5) . . . . ?
Eu1 N1 C31 C32 173.9(3) . . . . ?
N1 C31 C32 C33 0.1(7) . . . . ?
C31 C32 C33 C34 0.2(6) . . . . ?
C32 C33 C34 C41 -0.5(6) . . . . ?
C32 C33 C34 C35 177.9(4) . . . . ?
C33 C34 C35 O7 -1.0(8) . . . . ?
C41 C34 C35 O7 177.5(4) . . . . ?
C33 C34 C35 C36 -179.9(4) . . . . ?
C41 C34 C35 C36 -1.4(4) . . . . ?
O7 C35 C36 C37 2.5(7) . . . . ?
C34 C35 C36 C37 -178.6(4) . . . . ?
O7 C35 C36 C40 -178.5(4) . . . . ?
C34 C35 C36 C40 0.4(4) . . . . ?
C40 C36 C37 C38 0.8(5) . . . . ?
C35 C36 C37 C38 179.8(4) . . . . ?
C36 C37 C38 C39 -1.5(6) . . . . ?
C40 N2 C39 C38 0.0(5) . . . . ?
Eu1 N2 C39 C38 -178.1(3) . . . . ?
C37 C38 C39 N2 1.2(6) . . . . ?
C39 N2 C40 C36 -0.8(5) . . . . ?
Eu1 N2 C40 C36 177.7(3) . . . . ?
C39 N2 C40 C41 179.8(3) . . . . ?
Eu1 N2 C40 C41 -1.6(4) . . . . ?
C37 C36 C40 N2 0.4(6) . . . . ?
C35 C36 C40 N2 -178.8(3) . . . . ?
C37 C36 C40 C41 179.9(3) . . . . ?
C35 C36 C40 C41 0.6(4) . . . . ?
C31 N1 C41 C34 -0.2(5) . . . . ?
Eu1 N1 C41 C34 -175.6(3) . . . . ?
C31 N1 C41 C40 179.7(3) . . . . ?
Eu1 N1 C41 C40 4.4(4) . . . . ?
C33 C34 C41 N1 0.6(6) . . . . ?
C35 C34 C41 N1 -178.2(3) . . . . ?
C33 C34 C41 C40 -179.4(3) . . . . ?
C35 C34 C41 C40 1.8(4) . . . . ?
N2 C40 C41 N1 -2.1(5) . . . . ?
C36 C40 C41 N1 178.5(3) . . . . ?
N2 C40 C41 C34 177.9(3) . . . . ?
C36 C40 C41 C34 -1.6(4) . . . . ?
